data_7210086
loop_
_publ_author_name
'Nanubolu, Jagadeesh Babu'
'Sridhar, Balasubramanian'
'Ravikumar, Krishnan'
'Sawant, Kamlesh D.'
'Naik, Tushar A.'
'Patkar, Laxmikant N.'
'Cherukuvada, Suryanarayan'
'Sreedhar, Bojja'

_publ_section_title
;
 Polymorphism in metformin embonate salt -- recurrence of dimeric and
 tetrameric guanidinium--carboxylate synthons
;
_journal_issue 22
_journal_name_full CrystEngComm
_journal_page_first 4448
_journal_paper_doi 10.1039/c3ce26986h
_journal_volume 15
_journal_year 2013
_chemical_formula_moiety '2(C4 H12 N5 +), C23 H14 O6 2-'
_chemical_formula_sum 'C31 H38 N10 O6'
_chemical_formula_weight 646.71
_chemical_name_systematic
;
?
;
_space_group_IT_number 2
_symmetry_cell_setting triclinic
_symmetry_space_group_name_Hall '-P 1'
_symmetry_space_group_name_H-M 'P -1'
_atom_sites_solution_hydrogens geom
_atom_sites_solution_primary direct
_atom_sites_solution_secondary difmap
_audit_creation_method SHELXL-97
_cell_angle_alpha 73.334(1)
_cell_angle_beta 83.171(1)
_cell_angle_gamma 82.666(1)
_cell_formula_units_Z 2
_cell_length_a 7.4680(6)
_cell_length_b 13.8016(11)
_cell_length_c 16.2856(13)
_cell_measurement_reflns_used 6331
_cell_measurement_temperature 294(2)
_cell_measurement_theta_max 28.11
_cell_measurement_theta_min 2.29
_cell_volume 1588.9(2)
_computing_cell_refinement 'SAINT (Bruker, 2001)'
_computing_data_collection 'SMART (Bruker, 2001)'
_computing_data_reduction SAINT
_computing_molecular_graphics 'SHELXTL/PC (Sheldrick, 1990)'
_computing_publication_material SHELXL97
_computing_structure_refinement 'SHELXL-97 (Sheldrick, 2008)'
_computing_structure_solution 'SHELXS-97 (Sheldrick, 2008)'
_diffrn_ambient_temperature 294(2)
_diffrn_measured_fraction_theta_full 0.996
_diffrn_measured_fraction_theta_max 0.996
_diffrn_measurement_device 'Bruker SMART APEX CCD area-detector'
_diffrn_measurement_device_type 'CCD Area Detector'
_diffrn_measurement_method '\w scan'
_diffrn_radiation_monochromator graphite
_diffrn_radiation_source 'fine-focus sealed tube'
_diffrn_radiation_type MoK\a
_diffrn_radiation_wavelength 0.71073
_diffrn_reflns_av_R_equivalents 0.0186
_diffrn_reflns_av_sigmaI/netI 0.0203
_diffrn_reflns_limit_h_max 8
_diffrn_reflns_limit_h_min -8
_diffrn_reflns_limit_k_max 16
_diffrn_reflns_limit_k_min -16
_diffrn_reflns_limit_l_max 19
_diffrn_reflns_limit_l_min -19
_diffrn_reflns_number 15328
_diffrn_reflns_theta_full 24.99
_diffrn_reflns_theta_max 24.99
_diffrn_reflns_theta_min 1.73
_diffrn_standards_number 0
_exptl_absorpt_coefficient_mu 0.097
_exptl_absorpt_correction_type none
_exptl_crystal_colour colorless
_exptl_crystal_density_diffrn 1.352
_exptl_crystal_density_method 'not measured'
_exptl_crystal_description plate
_exptl_crystal_F_000 684
_exptl_crystal_size_max 0.21
_exptl_crystal_size_mid 0.19
_exptl_crystal_size_min 0.08
_refine_diff_density_max 0.156
_refine_diff_density_min -0.194
_refine_diff_density_rms 0.045
_refine_ls_extinction_method none
_refine_ls_goodness_of_fit_ref 1.040
_refine_ls_hydrogen_treatment mixed
_refine_ls_matrix_type full
_refine_ls_number_parameters 484
_refine_ls_number_reflns 5579
_refine_ls_number_restraints 0
_refine_ls_restrained_S_all 1.040
_refine_ls_R_factor_all 0.0405
_refine_ls_R_factor_gt 0.0363
_refine_ls_shift/su_max 0.001
_refine_ls_shift/su_mean 0.000
_refine_ls_structure_factor_coef Fsqd
_refine_ls_weighting_details 'calc w=1/[\s^2^(Fo^2^)+(0.0673P)^2^+0.2113P] where P=(Fo^2^+2Fc^2^)/3'
_refine_ls_weighting_scheme calc
_refine_ls_wR_factor_gt 0.1040
_refine_ls_wR_factor_ref 0.1083
_reflns_number_gt 4917
_reflns_number_total 5579
_reflns_threshold_expression I>2\s(I)
_cod_data_source_file c3ce26986h.txt
_cod_data_source_block ao97m
_cod_database_code 7210086

loop_
_symmetry_equiv_pos_as_xyz
'x, y, z'
'-x, -y, -z'

loop_
_atom_site_label
_atom_site_type_symbol
_atom_site_fract_x
_atom_site_fract_y
_atom_site_fract_z
_atom_site_U_iso_or_equiv
_atom_site_adp_type
_atom_site_occupancy
_atom_site_symmetry_multiplicity
_atom_site_calc_flag
_atom_site_refinement_flags
C1 C 0.51968(17) -0.76032(9) 1.38279(7) 0.0370(3) Uani 1 1 d .
C2 C 0.35822(17) -0.69891(9) 1.35215(8) 0.0381(3) Uani 1 1 d .
C3 C 0.36337(17) -0.62064(9) 1.27620(8) 0.0367(3) Uani 1 1 d .
C4 C 0.53069(17) -0.60927(9) 1.22272(7) 0.0356(3) Uani 1 1 d .
C5 C 0.54362(19) -0.54103(10) 1.13818(8) 0.0437(3) Uani 1 1 d .
H5 H 0.4415 -0.4995 1.1172 0.052 Uiso 1 1 calc R
C6 C 0.7043(2) -0.53587(11) 1.08744(9) 0.0515(3) Uani 1 1 d .
H6 H 0.7089 -0.4915 1.0323 0.062 Uiso 1 1 calc R
C7 C 0.8621(2) -0.59640(12) 1.11719(9) 0.0545(4) Uani 1 1 d .
H7 H 0.9704 -0.5917 1.0822 0.065 Uiso 1 1 calc R
C8 C 0.85528(18) -0.66234(11) 1.19804(9) 0.0459(3) Uani 1 1 d .
H8 H 0.9598 -0.7023 1.2178 0.055 Uiso 1 1 calc R
C9 C 0.69137(17) -0.67080(9) 1.25226(8) 0.0371(3) Uani 1 1 d .
C10 C 0.68137(17) -0.74318(9) 1.33396(8) 0.0386(3) Uani 1 1 d .
H10 H 0.7873 -0.7801 1.3551 0.046 Uiso 1 1 calc R
C11 C 0.51408(19) -0.84354(9) 1.46801(8) 0.0413(3) Uani 1 1 d .
C12 C 0.19306(17) -0.55023(9) 1.24920(8) 0.0407(3) Uani 1 1 d .
H12A H 0.0919 -0.5740 1.2901 0.049 Uiso 1 1 calc R
H12B H 0.1671 -0.5547 1.1935 0.049 Uiso 1 1 calc R
C13 C 0.20616(15) -0.43880(9) 1.24348(8) 0.0362(3) Uani 1 1 d .
C14 C 0.20132(16) -0.36524(9) 1.16494(8) 0.0376(3) Uani 1 1 d .
C15 C 0.23468(16) -0.26287(9) 1.15605(8) 0.0388(3) Uani 1 1 d .
C16 C 0.25672(17) -0.23414(9) 1.22769(8) 0.0412(3) Uani 1 1 d .
H16 H 0.2819 -0.1681 1.2216 0.049 Uiso 1 1 calc R
C17 C 0.24191(16) -0.30292(10) 1.31070(8) 0.0399(3) Uani 1 1 d .
C18 C 0.2460(2) -0.27053(11) 1.38557(9) 0.0516(3) Uani 1 1 d .
H18 H 0.2610 -0.2030 1.3800 0.062 Uiso 1 1 calc R
C19 C 0.2284(2) -0.33683(13) 1.46558(10) 0.0611(4) Uani 1 1 d .
H19 H 0.2306 -0.3148 1.5143 0.073 Uiso 1 1 calc R
C20 C 0.2071(2) -0.43878(13) 1.47362(9) 0.0600(4) Uani 1 1 d .
H20 H 0.1946 -0.4838 1.5283 0.072 Uiso 1 1 calc R
C21 C 0.20397(19) -0.47389(11) 1.40323(8) 0.0477(3) Uani 1 1 d .
H21 H 0.1917 -0.5422 1.4107 0.057 Uiso 1 1 calc R
C22 C 0.21941(15) -0.40658(9) 1.31859(8) 0.0372(3) Uani 1 1 d .
C23 C 0.23920(17) -0.18505(10) 1.06933(9) 0.0451(3) Uani 1 1 d .
O1 O 0.19635(13) -0.71695(8) 1.39920(7) 0.0526(3) Uani 1 1 d .
H1O H 0.230(3) -0.7713(16) 1.4483(14) 0.085(6) Uiso 1 1 d .
O2 O 0.35792(14) -0.85889(7) 1.50714(6) 0.0560(3) Uani 1 1 d .
H2O H 0.156(2) -0.3331(15) 1.0526(13) 0.076(6) Uiso 1 1 d .
O3 O 0.65886(14) -0.89158(7) 1.49458(6) 0.0526(3) Uani 1 1 d .
O4 O 0.16906(14) -0.39206(8) 1.09355(6) 0.0491(2) Uani 1 1 d .
O5 O 0.32798(15) -0.11097(8) 1.05936(7) 0.0675(3) Uani 1 1 d .
O6 O 0.15059(15) -0.19854(8) 1.01238(6) 0.0586(3) Uani 1 1 d .
C1A C 0.2994(2) 0.41653(11) 0.71189(11) 0.0574(4) Uani 1 1 d .
H1A H 0.3775 0.4167 0.7546 0.086 Uiso 1 1 calc R
H1B H 0.1848 0.4536 0.7217 0.086 Uiso 1 1 calc R
H1C H 0.3541 0.4480 0.6557 0.086 Uiso 1 1 calc R
C2A C 0.2771(2) 0.28365(12) 0.63742(9) 0.0571(4) Uani 1 1 d .
H2A H 0.1559 0.2866 0.6221 0.086 Uiso 1 1 calc R
H2B H 0.3351 0.2158 0.6450 0.086 Uiso 1 1 calc R
H2C H 0.3442 0.3300 0.5925 0.086 Uiso 1 1 calc R
C3A C 0.23190(16) 0.24442(9) 0.79292(8) 0.0395(3) Uani 1 1 d .
C4A C 0.20321(17) 0.07346(9) 0.86513(8) 0.0396(3) Uani 1 1 d .
N1A N 0.27134(15) 0.31195(8) 0.71757(7) 0.0450(3) Uani 1 1 d .
N2A N 0.22604(19) 0.27401(11) 0.86615(9) 0.0528(3) Uani 1 1 d .
H1N H 0.224(3) 0.3382(17) 0.8607(13) 0.079(6) Uiso 1 1 d .
H2N H 0.162(3) 0.2329(15) 0.9161(13) 0.076(5) Uiso 1 1 d .
N3A N 0.19450(15) 0.15212(8) 0.79309(7) 0.0421(3) Uani 1 1 d .
N4A N 0.32439(18) 0.05877(10) 0.92176(8) 0.0529(3) Uani 1 1 d .
H3N H 0.419(2) 0.0980(13) 0.9124(11) 0.060(5) Uiso 1 1 d .
H4N H 0.330(2) -0.0004(14) 0.9662(11) 0.062(5) Uiso 1 1 d .
N5A N 0.08868(17) 0.00303(10) 0.87745(8) 0.0483(3) Uani 1 1 d .
H5N H 0.009(2) 0.0123(13) 0.8401(11) 0.060(5) Uiso 1 1 d .
H6N H 0.101(2) -0.0552(14) 0.9192(12) 0.066(5) Uiso 1 1 d .
C1B C 0.4652(2) -1.14488(13) 1.82340(10) 0.0581(4) Uani 1 1 d .
H1D H 0.4639 -1.2039 1.8036 0.087 Uiso 1 1 calc R
H1E H 0.3832 -1.0908 1.7929 0.087 Uiso 1 1 calc R
H1F H 0.4283 -1.1609 1.8839 0.087 Uiso 1 1 calc R
C2B C 0.7606(3) -1.14986(15) 1.88035(10) 0.0706(5) Uani 1 1 d .
H2D H 0.7386 -1.1042 1.9160 0.106 Uiso 1 1 calc R
H2E H 0.8861 -1.1531 1.8590 0.106 Uiso 1 1 calc R
H2F H 0.7312 -1.2164 1.9135 0.106 Uiso 1 1 calc R
C3B C 0.71200(16) -1.05553(9) 1.73207(8) 0.0369(3) Uani 1 1 d .
C4B C 0.99430(17) -1.01279(9) 1.65922(8) 0.0396(3) Uani 1 1 d .
N1B N 0.64782(15) -1.11306(8) 1.80797(7) 0.0444(3) Uani 1 1 d .
N2B N 0.61097(18) -1.03149(10) 1.66535(8) 0.0489(3) Uani 1 1 d .
H7N H 0.505(3) -1.0509(13) 1.6713(11) 0.063(5) Uiso 1 1 d .
H8N H 0.645(2) -0.9853(14) 1.6137(12) 0.067(5) Uiso 1 1 d .
N3B N 0.87385(14) -1.01915(8) 1.72741(7) 0.0426(3) Uani 1 1 d .
N4B N 0.98922(19) -1.05837(10) 1.59729(8) 0.0487(3) Uani 1 1 d .
H9N H 1.084(2) -1.0621(12) 1.5632(10) 0.051(4) Uiso 1 1 d .
H10N H 0.899(3) -1.0956(15) 1.5979(12) 0.074(6) Uiso 1 1 d .
N5B N 1.13783(18) -0.96172(11) 1.65534(9) 0.0539(3) Uani 1 1 d .
H11N H 1.202(2) -0.9448(13) 1.6080(12) 0.062(5) Uiso 1 1 d .
H12N H 1.134(3) -0.9200(15) 1.6907(14) 0.082(6) Uiso 1 1 d .

loop_
_atom_site_aniso_label
_atom_site_aniso_U_11
_atom_site_aniso_U_22
_atom_site_aniso_U_33
_atom_site_aniso_U_23
_atom_site_aniso_U_13
_atom_site_aniso_U_12
C1 0.0494(7) 0.0297(6) 0.0321(6) -0.0081(5) -0.0015(5) -0.0078(5)
C2 0.0437(7) 0.0337(6) 0.0373(6) -0.0101(5) 0.0029(5) -0.0109(5)
C3 0.0433(7) 0.0322(6) 0.0358(6) -0.0097(5) -0.0031(5) -0.0074(5)
C4 0.0457(7) 0.0312(6) 0.0320(6) -0.0104(5) -0.0014(5) -0.0094(5)
C5 0.0545(8) 0.0416(7) 0.0341(6) -0.0084(5) -0.0037(6) -0.0056(6)
C6 0.0639(9) 0.0555(8) 0.0308(7) -0.0042(6) 0.0026(6) -0.0136(7)
C7 0.0511(8) 0.0693(10) 0.0409(7) -0.0122(7) 0.0090(6) -0.0165(7)
C8 0.0430(7) 0.0515(8) 0.0431(7) -0.0123(6) 0.0001(6) -0.0096(6)
C9 0.0438(7) 0.0348(6) 0.0349(6) -0.0110(5) -0.0019(5) -0.0101(5)
C10 0.0446(7) 0.0346(6) 0.0361(6) -0.0080(5) -0.0045(5) -0.0046(5)
C11 0.0578(8) 0.0318(6) 0.0330(6) -0.0092(5) 0.0038(6) -0.0059(6)
C12 0.0425(7) 0.0399(7) 0.0388(7) -0.0073(5) -0.0043(5) -0.0090(5)
C13 0.0333(6) 0.0361(6) 0.0367(6) -0.0065(5) -0.0036(5) -0.0024(5)
C14 0.0357(6) 0.0415(7) 0.0340(6) -0.0086(5) -0.0038(5) -0.0015(5)
C15 0.0337(6) 0.0382(6) 0.0394(7) -0.0030(5) -0.0037(5) -0.0021(5)
C16 0.0402(7) 0.0347(6) 0.0476(7) -0.0082(5) -0.0064(5) -0.0045(5)
C17 0.0358(6) 0.0430(7) 0.0408(7) -0.0112(5) -0.0056(5) -0.0019(5)
C18 0.0583(8) 0.0503(8) 0.0507(8) -0.0190(7) -0.0089(7) -0.0067(6)
C19 0.0770(11) 0.0700(10) 0.0415(8) -0.0220(7) -0.0089(7) -0.0077(8)
C20 0.0784(11) 0.0632(9) 0.0338(7) -0.0059(7) -0.0053(7) -0.0069(8)
C21 0.0557(8) 0.0452(7) 0.0379(7) -0.0057(6) -0.0024(6) -0.0044(6)
C22 0.0329(6) 0.0404(6) 0.0355(6) -0.0069(5) -0.0033(5) -0.0012(5)
C23 0.0400(7) 0.0429(7) 0.0439(7) 0.0007(6) -0.0034(6) -0.0028(6)
O1 0.0465(5) 0.0506(6) 0.0500(6) 0.0005(5) 0.0075(4) -0.0103(4)
O2 0.0654(6) 0.0449(5) 0.0439(5) 0.0013(4) 0.0148(5) -0.0049(5)
O3 0.0630(6) 0.0456(5) 0.0392(5) 0.0007(4) -0.0025(4) 0.0006(5)
O4 0.0666(6) 0.0456(5) 0.0347(5) -0.0083(4) -0.0123(4) -0.0033(4)
O5 0.0641(7) 0.0580(6) 0.0669(7) 0.0179(5) -0.0211(5) -0.0241(5)
O6 0.0768(7) 0.0543(6) 0.0398(5) 0.0013(4) -0.0156(5) -0.0115(5)
C1A 0.0656(9) 0.0424(8) 0.0627(9) -0.0068(7) -0.0103(8) -0.0130(7)
C2A 0.0711(10) 0.0557(9) 0.0427(8) -0.0083(7) 0.0011(7) -0.0168(7)
C3A 0.0352(6) 0.0407(7) 0.0410(7) -0.0075(5) -0.0085(5) -0.0014(5)
C4A 0.0398(6) 0.0402(6) 0.0368(7) -0.0071(5) -0.0040(5) -0.0038(5)
N1A 0.0506(6) 0.0386(6) 0.0437(6) -0.0055(5) -0.0067(5) -0.0081(5)
N2A 0.0671(8) 0.0455(7) 0.0473(7) -0.0143(6) -0.0077(6) -0.0053(6)
N3A 0.0458(6) 0.0394(6) 0.0390(6) -0.0045(5) -0.0093(5) -0.0062(5)
N4A 0.0590(7) 0.0469(7) 0.0485(7) 0.0047(6) -0.0207(6) -0.0158(6)
N5A 0.0470(6) 0.0483(7) 0.0454(7) 0.0002(5) -0.0115(5) -0.0130(5)
C1B 0.0550(9) 0.0662(9) 0.0555(9) -0.0186(7) 0.0109(7) -0.0253(7)
C2B 0.0784(11) 0.0903(13) 0.0367(8) 0.0024(8) -0.0064(7) -0.0298(10)
C3B 0.0430(7) 0.0351(6) 0.0336(6) -0.0117(5) 0.0002(5) -0.0057(5)
C4B 0.0419(7) 0.0404(6) 0.0299(6) 0.0005(5) -0.0031(5) -0.0034(5)
N1B 0.0492(6) 0.0504(6) 0.0342(6) -0.0095(5) 0.0030(5) -0.0180(5)
N2B 0.0458(7) 0.0577(7) 0.0402(6) -0.0049(5) -0.0053(5) -0.0129(6)
N3B 0.0454(6) 0.0506(6) 0.0325(5) -0.0100(5) 0.0019(4) -0.0152(5)
N4B 0.0458(7) 0.0603(7) 0.0377(6) -0.0138(5) 0.0021(5) -0.0009(6)
N5B 0.0527(7) 0.0639(8) 0.0409(7) -0.0056(6) 0.0073(6) -0.0217(6)

loop_
_atom_type_symbol
_atom_type_description
_atom_type_scat_dispersion_real
_atom_type_scat_dispersion_imag
_atom_type_scat_source
C C 0.0033 0.0016 'International Tables Vol C Tables 4.2.6.8 and 6.1.1.4'
H H 0.0000 0.0000 'International Tables Vol C Tables 4.2.6.8 and 6.1.1.4'
N N 0.0061 0.0033 'International Tables Vol C Tables 4.2.6.8 and 6.1.1.4'
O O 0.0106 0.0060 'International Tables Vol C Tables 4.2.6.8 and 6.1.1.4'

loop_
_geom_angle_atom_site_label_1
_geom_angle_atom_site_label_2
_geom_angle_atom_site_label_3
_geom_angle
C10 C1 C2 118.80(11)
C10 C1 C11 119.92(11)
C2 C1 C11 121.28(11)
O1 C2 C3 119.20(11)
O1 C2 C1 119.24(11)
C3 C2 C1 121.56(11)
C2 C3 C4 118.62(11)
C2 C3 C12 120.57(11)
C4 C3 C12 120.79(11)
C9 C4 C5 117.41(11)
C9 C4 C3 119.79(11)
C5 C4 C3 122.74(11)
C6 C5 C4 121.00(13)
C6 C5 H5 119.5
C4 C5 H5 119.5
C5 C6 C7 121.21(13)
C5 C6 H6 119.4
C7 C6 H6 119.4
C8 C7 C6 119.48(13)
C8 C7 H7 120.3
C6 C7 H7 120.3
C7 C8 C9 121.10(13)
C7 C8 H8 119.5
C9 C8 H8 119.5
C10 C9 C8 121.20(12)
C10 C9 C4 118.93(11)
C8 C9 C4 119.79(11)
C1 C10 C9 121.81(12)
C1 C10 H10 119.1
C9 C10 H10 119.1
O3 C11 O2 124.52(11)
O3 C11 C1 119.25(11)
O2 C11 C1 116.23(12)
C3 C12 C13 114.37(10)
C3 C12 H12A 108.7
C13 C12 H12A 108.7
C3 C12 H12B 108.7
C13 C12 H12B 108.7
H12A C12 H12B 107.6
C14 C13 C22 117.98(11)
C14 C13 C12 120.50(11)
C22 C13 C12 121.51(11)
O4 C14 C13 119.22(11)
O4 C14 C15 119.17(11)
C13 C14 C15 121.58(11)
C16 C15 C14 119.48(11)
C16 C15 C23 119.48(12)
C14 C15 C23 121.01(11)
C15 C16 C17 121.29(12)
C15 C16 H16 119.4
C17 C16 H16 119.4
C16 C17 C18 121.29(12)
C16 C17 C22 118.79(11)
C18 C17 C22 119.91(12)
C19 C18 C17 121.04(13)
C19 C18 H18 119.5
C17 C18 H18 119.5
C18 C19 C20 119.24(13)
C18 C19 H19 120.4
C20 C19 H19 120.4
C21 C20 C19 121.87(14)
C21 C20 H20 119.1
C19 C20 H20 119.1
C20 C21 C22 120.52(13)
C20 C21 H21 119.7
C22 C21 H21 119.7
C21 C22 C17 117.39(12)
C21 C22 C13 122.32(12)
C17 C22 C13 120.24(11)
O5 C23 O6 124.76(12)
O5 C23 C15 117.42(12)
O6 C23 C15 117.81(12)
C2 O1 H1O 102.7(12)
C14 O4 H2O 104.6(12)
N1A C1A H1A 109.5
N1A C1A H1B 109.5
H1A C1A H1B 109.5
N1A C1A H1C 109.5
H1A C1A H1C 109.5
H1B C1A H1C 109.5
N1A C2A H2A 109.5
N1A C2A H2B 109.5
H2A C2A H2B 109.5
N1A C2A H2C 109.5
H2A C2A H2C 109.5
H2B C2A H2C 109.5
N3A C3A N1A 118.87(12)
N3A C3A N2A 122.83(12)
N1A C3A N2A 118.27(12)
N4A C4A N5A 117.79(12)
N4A C4A N3A 124.39(12)
N5A C4A N3A 117.71(11)
C3A N1A C1A 121.93(12)
C3A N1A C2A 120.03(11)
C1A N1A C2A 117.95(11)
C3A N2A H1N 117.5(13)
C3A N2A H2N 115.7(11)
H1N N2A H2N 118.5(17)
C3A N3A C4A 120.85(11)
C4A N4A H3N 122.1(11)
C4A N4A H4N 119.5(10)
H3N N4A H4N 117.1(15)
C4A N5A H5N 118.1(11)
C4A N5A H6N 120.9(11)
H5N N5A H6N 120.7(16)
N1B C1B H1D 109.5
N1B C1B H1E 109.5
H1D C1B H1E 109.5
N1B C1B H1F 109.5
H1D C1B H1F 109.5
H1E C1B H1F 109.5
N1B C2B H2D 109.5
N1B C2B H2E 109.5
H2D C2B H2E 109.5
N1B C2B H2F 109.5
H2D C2B H2F 109.5
H2E C2B H2F 109.5
N1B C3B N2B 119.31(12)
N1B C3B N3B 118.01(11)
N2B C3B N3B 122.58(12)
N3B C4B N4B 125.25(12)
N3B C4B N5B 117.09(12)
N4B C4B N5B 117.53(12)
C3B N1B C1B 122.68(12)
C3B N1B C2B 121.16(11)
C1B N1B C2B 116.14(12)
C3B N2B H7N 120.7(12)
C3B N2B H8N 121.6(11)
H7N N2B H8N 117.0(16)
C4B N3B C3B 122.06(11)
C4B N4B H9N 118.4(10)
C4B N4B H10N 121.2(12)
H9N N4B H10N 119.1(16)
C4B N5B H11N 118.5(12)
C4B N5B H12N 118.8(13)
H11N N5B H12N 116.0(17)

loop_
_geom_bond_atom_site_label_1
_geom_bond_atom_site_label_2
_geom_bond_distance
C1 C10 1.3723(18)
C1 C2 1.4355(18)
C1 C11 1.5268(17)
C2 O1 1.3629(15)
C2 C3 1.3897(17)
C3 C4 1.4344(17)
C3 C12 1.5257(18)
C4 C9 1.4266(18)
C4 C5 1.4282(17)
C5 C6 1.371(2)
C5 H5 0.9300
C6 C7 1.405(2)
C6 H6 0.9300
C7 C8 1.369(2)
C7 H7 0.9300
C8 C9 1.4184(18)
C8 H8 0.9300
C9 C10 1.4166(17)
C10 H10 0.9300
C11 O3 1.2488(17)
C11 O2 1.2727(16)
C12 C13 1.5289(17)
C12 H12A 0.9700
C12 H12B 0.9700
C13 C14 1.3875(17)
C13 C22 1.4337(17)
C14 O4 1.3723(15)
C14 C15 1.4294(18)
C15 C16 1.3687(18)
C15 C23 1.5091(17)
C16 C17 1.4128(18)
C16 H16 0.9300
C17 C18 1.4185(19)
C17 C22 1.4292(18)
C18 C19 1.363(2)
C18 H18 0.9300
C19 C20 1.403(2)
C19 H19 0.9300
C20 C21 1.370(2)
C20 H20 0.9300
C21 C22 1.4253(18)
C21 H21 0.9300
C23 O5 1.2504(17)
C23 O6 1.2685(17)
O1 H1O 0.96(2)
O4 H2O 0.89(2)
C1A N1A 1.4600(17)
C1A H1A 0.9600
C1A H1B 0.9600
C1A H1C 0.9600
C2A N1A 1.4603(18)
C2A H2A 0.9600
C2A H2B 0.9600
C2A H2C 0.9600
C3A N3A 1.3377(17)
C3A N1A 1.3377(17)
C3A N2A 1.3614(18)
C4A N4A 1.3247(18)
C4A N5A 1.3327(17)
C4A N3A 1.3525(16)
N2A H1N 0.86(2)
N2A H2N 0.96(2)
N4A H3N 0.915(18)
N4A H4N 0.923(18)
N5A H5N 0.875(18)
N5A H6N 0.894(19)
C1B N1B 1.4575(18)
C1B H1D 0.9600
C1B H1E 0.9600
C1B H1F 0.9600
C2B N1B 1.463(2)
C2B H2D 0.9600
C2B H2E 0.9600
C2B H2F 0.9600
C3B N1B 1.3346(16)
C3B N2B 1.3358(17)
C3B N3B 1.3528(16)
C4B N3B 1.3330(16)
C4B N4B 1.3392(18)
C4B N5B 1.3420(18)
N2B H7N 0.855(19)
N2B H8N 0.927(19)
N4B H9N 0.852(17)
N4B H10N 0.90(2)
N5B H11N 0.847(19)
N5B H12N 0.92(2)

loop_
_geom_hbond_atom_site_label_D
_geom_hbond_atom_site_label_H
_geom_hbond_atom_site_label_A
_geom_hbond_distance_DH
_geom_hbond_distance_HA
_geom_hbond_distance_DA
_geom_hbond_angle_DHA
_geom_hbond_site_symmetry_A
O1 H1O O2 0.96(2) 1.60(2) 2.5119(14) 158.0(19) .
O4 H2O O6 0.89(2) 1.78(2) 2.6123(14) 153.7(18) .
N2A H2N O6 0.96(2) 2.52(2) 3.3395(18) 143.0(15) 2_557
N4A H3N O5 0.915(18) 2.040(18) 2.8544(17) 147.5(15) 2_657
N4A H4N O5 0.923(18) 1.818(19) 2.7382(16) 175.0(16) .
N5A H6N O6 0.894(19) 2.140(19) 3.0314(16) 175.0(16) .
N5A H5N N3B 0.875(18) 2.362(18) 3.1819(17) 156.1(15) 1_464
N2B H8N O3 0.927(19) 2.00(2) 2.9069(16) 165.9(16) .
N4B H10N N2B 0.90(2) 2.474(19) 2.9273(19) 111.8(14) .
N4B H9N O3 0.852(17) 2.141(17) 2.9694(17) 164.1(14) 2_738
N5B H11N O2 0.847(19) 2.058(19) 2.8685(16) 160.0(16) 1_655
N5B H12N N3A 0.92(2) 2.29(2) 3.1776(19) 163.4(17) 1_646
C2B H2E N3B 0.96 2.40 2.7358(18) 100.2 .
C5 H5 O4 0.93 2.36 3.2769(17) 168.2 .
C10 H10 O3 0.93 2.51 2.8242(15) 100.0 .
C10 H10 N4B 0.93 2.59 3.4617(18) 155.7 2_738
C12 H12A O1 0.97 2.36 2.8352(16) 109.3 .
C12 H12B O4 0.97 2.37 2.8386(16) 109.4 .
C21 H21 O1 0.93 2.47 3.3819(18) 167.4 .

loop_
_geom_torsion_atom_site_label_1
_geom_torsion_atom_site_label_2
_geom_torsion_atom_site_label_3
_geom_torsion_atom_site_label_4
_geom_torsion
C10 C1 C2 O1 178.47(11)
C11 C1 C2 O1 -1.52(17)
C10 C1 C2 C3 -2.38(18)
C11 C1 C2 C3 177.63(10)
O1 C2 C3 C4 -173.49(10)
C1 C2 C3 C4 7.36(17)
O1 C2 C3 C12 4.82(17)
C1 C2 C3 C12 -174.33(11)
C2 C3 C4 C9 -6.49(17)
C12 C3 C4 C9 175.21(10)
C2 C3 C4 C5 170.82(11)
C12 C3 C4 C5 -7.48(17)
C9 C4 C5 C6 0.54(18)
C3 C4 C5 C6 -176.83(12)
C4 C5 C6 C7 -0.9(2)
C5 C6 C7 C8 0.5(2)
C6 C7 C8 C9 0.2(2)
C7 C8 C9 C10 176.25(13)
C7 C8 C9 C4 -0.46(19)
C5 C4 C9 C10 -176.67(11)
C3 C4 C9 C10 0.78(16)
C5 C4 C9 C8 0.11(17)
C3 C4 C9 C8 177.56(11)
C2 C1 C10 C9 -3.66(18)
C11 C1 C10 C9 176.34(10)
C8 C9 C10 C1 -172.35(11)
C4 C9 C10 C1 4.39(17)
C10 C1 C11 O3 3.82(17)
C2 C1 C11 O3 -176.19(11)
C10 C1 C11 O2 -176.00(11)
C2 C1 C11 O2 3.99(17)
C2 C3 C12 C13 117.38(12)
C4 C3 C12 C13 -64.35(15)
C3 C12 C13 C14 114.67(13)
C3 C12 C13 C22 -66.82(15)
C22 C13 C14 O4 -173.02(10)
C12 C13 C14 O4 5.54(17)
C22 C13 C14 C15 8.95(17)
C12 C13 C14 C15 -172.49(11)
O4 C14 C15 C16 176.30(11)
C13 C14 C15 C16 -5.67(18)
O4 C14 C15 C23 -1.45(17)
C13 C14 C15 C23 176.58(11)
C14 C15 C16 C17 -1.87(18)
C23 C15 C16 C17 175.91(11)
C15 C16 C17 C18 -173.39(12)
C15 C16 C17 C22 5.58(18)
C16 C17 C18 C19 178.81(14)
C22 C17 C18 C19 -0.1(2)
C17 C18 C19 C20 0.4(2)
C18 C19 C20 C21 0.2(3)
C19 C20 C21 C22 -1.1(2)
C20 C21 C22 C17 1.3(2)
C20 C21 C22 C13 -176.25(13)
C16 C17 C22 C21 -179.69(11)
C18 C17 C22 C21 -0.70(18)
C16 C17 C22 C13 -2.06(17)
C18 C17 C22 C13 176.92(11)
C14 C13 C22 C21 172.47(11)
C12 C13 C22 C21 -6.08(18)
C14 C13 C22 C17 -5.04(17)
C12 C13 C22 C17 176.41(11)
C16 C15 C23 O5 26.80(18)
C14 C15 C23 O5 -155.45(13)
C16 C15 C23 O6 -152.09(13)
C14 C15 C23 O6 25.66(18)
N3A C3A N1A C1A 175.04(12)
N2A C3A N1A C1A -2.92(18)
N3A C3A N1A C2A -1.40(18)
N2A C3A N1A C2A -179.35(13)
N1A C3A N3A C4A 161.57(11)
N2A C3A N3A C4A -20.57(19)
N4A C4A N3A C3A -36.2(2)
N5A C4A N3A C3A 147.69(13)
N2B C3B N1B C1B -4.83(19)
N3B C3B N1B C1B 171.52(12)
N2B C3B N1B C2B 173.69(14)
N3B C3B N1B C2B -9.96(19)
N4B C4B N3B C3B -14.2(2)
N5B C4B N3B C3B 170.17(12)
N1B C3B N3B C4B 141.87(12)
N2B C3B N3B C4B -41.92(19)
